data_1556404
loop_
_publ_author_name
'Kuang, Jinqiang'
'Chen, Bo'
'Ma, Shengming'

_publ_section_title
;
 Copper-mediated efficient three-component synthesis of 1,2,4-triazoles
 from amines and nitriles
;
_journal_issue 2
_journal_name_full 'Org. Chem. Front.'
_journal_page_first 186
_journal_paper_doi 10.1039/C4QO00007B
_journal_volume 1
_journal_year 2014
_chemical_formula_sum 'C20 H21 N3'
_chemical_formula_weight 303.40
_space_group_IT_number 61
_space_group_name_Hall '-P 2ac 2ab'
_space_group_name_H-M_alt 'P b c a'
_symmetry_cell_setting orthorhombic
_symmetry_space_group_name_H-M 'P b c a'
_atom_sites_solution_hydrogens geom
_atom_sites_solution_primary direct
_atom_sites_solution_secondary difmap
_audit_creation_method SHELXL-97
_cell_angle_alpha 90.00
_cell_angle_beta 90.00
_cell_angle_gamma 90.00
_cell_formula_units_Z 8
_cell_length_a 15.3067(9)
_cell_length_b 12.1443(7)
_cell_length_c 18.1692(10)
_cell_measurement_temperature 296(2)
_cell_volume 3377.5(3)
_computing_structure_refinement 'SHELXL-97 (Sheldrick, 2008)'
_computing_structure_solution 'SHELXS-97 (Sheldrick, 2008)'
_diffrn_ambient_temperature 296(2)
_diffrn_measured_fraction_theta_full 0.998
_diffrn_measured_fraction_theta_max 0.998
_diffrn_radiation_monochromator graphite
_diffrn_radiation_source 'fine-focus sealed tube'
_diffrn_radiation_type MoK\a
_diffrn_radiation_wavelength 0.71073
_diffrn_reflns_av_R_equivalents 0.0709
_diffrn_reflns_av_sigmaI/netI 0.0295
_diffrn_reflns_limit_h_max 18
_diffrn_reflns_limit_h_min -17
_diffrn_reflns_limit_k_max 14
_diffrn_reflns_limit_k_min -14
_diffrn_reflns_limit_l_max 21
_diffrn_reflns_limit_l_min -21
_diffrn_reflns_number 37170
_diffrn_reflns_theta_full 25.01
_diffrn_reflns_theta_max 25.01
_diffrn_reflns_theta_min 2.42
_exptl_absorpt_coefficient_mu 0.072
_exptl_absorpt_correction_T_max 0.9879
_exptl_absorpt_correction_T_min 0.9699
_exptl_absorpt_correction_type multi-scan
_exptl_crystal_colour colorless
_exptl_crystal_density_diffrn 1.193
_exptl_crystal_density_method 'not measured'
_exptl_crystal_description block
_exptl_crystal_F_000 1296
_exptl_crystal_size_max 0.43
_exptl_crystal_size_mid 0.39
_exptl_crystal_size_min 0.17
_refine_diff_density_max 0.105
_refine_diff_density_min -0.138
_refine_diff_density_rms 0.027
_refine_ls_extinction_method none
_refine_ls_goodness_of_fit_ref 1.026
_refine_ls_hydrogen_treatment constr
_refine_ls_matrix_type full
_refine_ls_number_parameters 208
_refine_ls_number_reflns 2975
_refine_ls_number_restraints 0
_refine_ls_restrained_S_all 1.026
_refine_ls_R_factor_all 0.0680
_refine_ls_R_factor_gt 0.0379
_refine_ls_shift/su_max 0.000
_refine_ls_shift/su_mean 0.000
_refine_ls_structure_factor_coef Fsqd
_refine_ls_weighting_details 'calc w=1/[\s^2^(Fo^2^)+(0.0335P)^2^+0.7574P] where P=(Fo^2^+2Fc^2^)/3'
_refine_ls_weighting_scheme calc
_refine_ls_wR_factor_gt 0.0804
_refine_ls_wR_factor_ref 0.0943
_reflns_number_gt 2058
_reflns_number_total 2975
_reflns_threshold_expression >2sigma(I)
_cod_data_source_file c4qo00007b.txt
_cod_data_source_block z
_cod_depositor_comments
;
The following automatic conversions were performed:

data item '_symmetry_cell_setting' value 'Orthorhombic' was changed
to 'orthorhombic' in accordance with the
/home/saulius/struct/COD-crude-data/automatic-downloads/DataCite-retrospective/RSC/depositions/lib/dictionaries/cif_core.dic
dictionary named 'cif_core.dic' version 2.4.2 last updated on
2011-04-26.

Automatic conversion script
Id: cif_fix_values 6909 2019-04-08 15:41:33Z antanas 
;
_cod_original_sg_symbol_H-M Pbca
_cod_database_code 1556404

loop_
_symmetry_equiv_pos_as_xyz
'x, y, z'
'-x+1/2, -y, z+1/2'
'-x, y+1/2, -z+1/2'
'x+1/2, -y+1/2, -z'
'-x, -y, -z'
'x-1/2, y, -z-1/2'
'x, -y-1/2, z-1/2'
'-x-1/2, y-1/2, z'

loop_
_atom_site_label
_atom_site_type_symbol
_atom_site_fract_x
_atom_site_fract_y
_atom_site_fract_z
_atom_site_U_iso_or_equiv
_atom_site_adp_type
_atom_site_occupancy
_atom_site_symmetry_multiplicity
_atom_site_calc_flag
_atom_site_refinement_flags
N1 N 0.11884(9) 0.61734(11) 0.13589(7) 0.0479(4) Uani 1 1 d .
N2 N 0.17106(8) 0.68715(10) 0.17490(7) 0.0441(3) Uani 1 1 d .
N3 N 0.16862(9) 0.53399(10) 0.23864(7) 0.0471(3) Uani 1 1 d .
C1 C 0.07121(10) 0.42745(13) 0.15484(9) 0.0431(4) Uani 1 1 d .
C2 C 0.06256(11) 0.33975(13) 0.20267(9) 0.0486(4) Uani 1 1 d .
H2A H 0.0886 0.3427 0.2489 0.058 Uiso 1 1 calc R
C3 C 0.01543(12) 0.24761(15) 0.18235(11) 0.0577(5) Uani 1 1 d .
H3A H 0.0099 0.1890 0.2149 0.069 Uiso 1 1 calc R
C4 C -0.02330(12) 0.24230(16) 0.11420(11) 0.0624(5) Uani 1 1 d .
H4A H -0.0557 0.1806 0.1009 0.075 Uiso 1 1 calc R
C5 C -0.01399(13) 0.32831(16) 0.06581(11) 0.0648(5) Uani 1 1 d .
H5A H -0.0395 0.3245 0.0194 0.078 Uiso 1 1 calc R
C6 C 0.03305(12) 0.42007(15) 0.08582(10) 0.0583(5) Uani 1 1 d .
H6A H 0.0393 0.4778 0.0526 0.070 Uiso 1 1 calc R
C7 C 0.25613(10) 0.68466(13) 0.29321(8) 0.0423(4) Uani 1 1 d .
C8 C 0.23999(11) 0.78699(14) 0.32340(9) 0.0508(4) Uani 1 1 d .
H8A H 0.1927 0.8282 0.3068 0.061 Uiso 1 1 calc R
C9 C 0.29318(12) 0.82877(15) 0.37791(9) 0.0576(5) Uani 1 1 d .
H9A H 0.2816 0.8977 0.3979 0.069 Uiso 1 1 calc R
C10 C 0.36292(12) 0.76888(17) 0.40256(10) 0.0606(5) Uani 1 1 d .
H10A H 0.3988 0.7972 0.4393 0.073 Uiso 1 1 calc R
C11 C 0.38002(12) 0.66708(17) 0.37321(10) 0.0607(5) Uani 1 1 d .
H11A H 0.4279 0.6268 0.3897 0.073 Uiso 1 1 calc R
C12 C 0.32639(11) 0.62427(14) 0.31926(9) 0.0525(4) Uani 1 1 d .
H12A H 0.3375 0.5545 0.3003 0.063 Uiso 1 1 calc R
C13 C 0.18598(10) 0.79884(12) 0.14607(9) 0.0437(4) Uani 1 1 d .
H13A H 0.2313 0.8339 0.1761 0.052 Uiso 1 1 calc R
C14 C 0.10308(12) 0.86563(14) 0.15332(10) 0.0576(5) Uani 1 1 d .
H14A H 0.0882 0.8728 0.2050 0.069 Uiso 1 1 calc R
H14B H 0.0556 0.8271 0.1290 0.069 Uiso 1 1 calc R
C15 C 0.11272(15) 0.97919(15) 0.11982(11) 0.0731(6) Uani 1 1 d .
H15A H 0.0573 1.0177 0.1227 0.088 Uiso 1 1 calc R
H15B H 0.1554 1.0210 0.1477 0.088 Uiso 1 1 calc R
C16 C 0.14123(16) 0.97219(17) 0.04076(11) 0.0789(7) Uani 1 1 d .
H16A H 0.1494 1.0459 0.0213 0.095 Uiso 1 1 calc R
H16B H 0.0960 0.9364 0.0120 0.095 Uiso 1 1 calc R
C17 C 0.22527(14) 0.90839(16) 0.03371(11) 0.0719(6) Uani 1 1 d .
H17A H 0.2718 0.9486 0.0580 0.086 Uiso 1 1 calc R
H17B H 0.2404 0.9017 -0.0179 0.086 Uiso 1 1 calc R
C18 C 0.21826(12) 0.79429(15) 0.06729(9) 0.0576(5) Uani 1 1 d .
H18A H 0.1784 0.7501 0.0382 0.069 Uiso 1 1 calc R
H18B H 0.2751 0.7590 0.0661 0.069 Uiso 1 1 calc R
C19 C 0.11952(10) 0.52678(13) 0.17641(9) 0.0433(4) Uani 1 1 d .
C20 C 0.19917(10) 0.63625(13) 0.23628(8) 0.0423(4) Uani 1 1 d .

loop_
_atom_site_aniso_label
_atom_site_aniso_U_11
_atom_site_aniso_U_22
_atom_site_aniso_U_33
_atom_site_aniso_U_23
_atom_site_aniso_U_13
_atom_site_aniso_U_12
N1 0.0528(8) 0.0417(8) 0.0492(8) 0.0002(7) -0.0122(7) -0.0042(7)
N2 0.0500(8) 0.0388(7) 0.0435(7) 0.0012(6) -0.0087(6) -0.0043(6)
N3 0.0529(8) 0.0406(8) 0.0478(8) 0.0018(6) -0.0099(7) -0.0028(7)
C1 0.0431(9) 0.0391(9) 0.0473(9) -0.0032(8) -0.0061(8) 0.0016(7)
C2 0.0515(10) 0.0459(10) 0.0484(9) -0.0018(8) -0.0042(8) -0.0016(8)
C3 0.0633(11) 0.0436(10) 0.0661(12) -0.0006(9) 0.0002(10) -0.0067(9)
C4 0.0601(12) 0.0498(11) 0.0772(14) -0.0169(10) -0.0069(10) -0.0075(9)
C5 0.0729(13) 0.0591(13) 0.0626(12) -0.0099(10) -0.0210(10) -0.0065(10)
C6 0.0684(12) 0.0505(11) 0.0558(11) 0.0019(9) -0.0174(9) -0.0042(9)
C7 0.0456(9) 0.0420(9) 0.0391(8) 0.0026(7) -0.0020(7) -0.0051(8)
C8 0.0551(10) 0.0503(11) 0.0469(9) -0.0018(8) -0.0046(8) 0.0003(8)
C9 0.0680(12) 0.0569(11) 0.0479(10) -0.0115(9) -0.0036(9) -0.0037(10)
C10 0.0597(12) 0.0772(14) 0.0449(10) -0.0072(10) -0.0084(9) -0.0106(10)
C11 0.0538(11) 0.0760(14) 0.0522(11) 0.0008(10) -0.0135(9) 0.0057(10)
C12 0.0577(11) 0.0498(10) 0.0502(10) -0.0015(8) -0.0065(9) 0.0034(9)
C13 0.0505(10) 0.0365(9) 0.0442(9) 0.0016(7) -0.0042(8) -0.0049(8)
C14 0.0621(12) 0.0499(11) 0.0608(11) 0.0035(9) 0.0047(9) 0.0071(9)
C15 0.0976(16) 0.0474(11) 0.0745(14) 0.0045(10) -0.0015(12) 0.0135(11)
C16 0.1174(19) 0.0561(12) 0.0631(13) 0.0152(10) -0.0127(13) -0.0003(13)
C17 0.0938(16) 0.0681(13) 0.0537(11) 0.0104(10) 0.0088(11) -0.0156(12)
C18 0.0652(12) 0.0564(11) 0.0511(10) 0.0002(9) 0.0062(9) -0.0032(9)
C19 0.0459(9) 0.0406(9) 0.0433(9) 0.0000(8) -0.0054(8) 0.0008(8)
C20 0.0452(9) 0.0411(9) 0.0406(9) 0.0007(7) -0.0040(7) 0.0008(7)

loop_
_atom_type_symbol
_atom_type_description
_atom_type_scat_dispersion_real
_atom_type_scat_dispersion_imag
_atom_type_scat_source
C C 0.0033 0.0016 'International Tables Vol C Tables 4.2.6.8 and 6.1.1.4'
H H 0.0000 0.0000 'International Tables Vol C Tables 4.2.6.8 and 6.1.1.4'
N N 0.0061 0.0033 'International Tables Vol C Tables 4.2.6.8 and 6.1.1.4'

loop_
_geom_angle_atom_site_label_1
_geom_angle_atom_site_label_2
_geom_angle_atom_site_label_3
_geom_angle
C19 N1 N2 102.88(12)
C20 N2 N1 109.42(12)
C20 N2 C13 131.96(13)
N1 N2 C13 118.61(12)
C20 N3 C19 103.17(13)
C2 C1 C6 118.62(15)
C2 C1 C19 120.93(14)
C6 C1 C19 120.45(15)
C1 C2 C3 120.44(16)
C1 C2 H2A 119.8
C3 C2 H2A 119.8
C4 C3 C2 120.27(17)
C4 C3 H3A 119.9
C2 C3 H3A 119.9
C5 C4 C3 119.77(17)
C5 C4 H4A 120.1
C3 C4 H4A 120.1
C4 C5 C6 120.11(18)
C4 C5 H5A 119.9
C6 C5 H5A 119.9
C5 C6 C1 120.79(17)
C5 C6 H6A 119.6
C1 C6 H6A 119.6
C8 C7 C12 118.66(15)
C8 C7 C20 122.12(15)
C12 C7 C20 119.18(14)
C9 C8 C7 120.73(17)
C9 C8 H8A 119.6
C7 C8 H8A 119.6
C10 C9 C8 120.04(17)
C10 C9 H9A 120.0
C8 C9 H9A 120.0
C9 C10 C11 120.07(17)
C9 C10 H10A 120.0
C11 C10 H10A 120.0
C10 C11 C12 120.14(17)
C10 C11 H11A 119.9
C12 C11 H11A 119.9
C11 C12 C7 120.33(16)
C11 C12 H12A 119.8
C7 C12 H12A 119.8
N2 C13 C14 109.46(13)
N2 C13 C18 110.68(13)
C14 C13 C18 112.06(14)
N2 C13 H13A 108.2
C14 C13 H13A 108.2
C18 C13 H13A 108.2
C13 C14 C15 111.82(15)
C13 C14 H14A 109.3
C15 C14 H14A 109.3
C13 C14 H14B 109.3
C15 C14 H14B 109.3
H14A C14 H14B 107.9
C16 C15 C14 111.14(16)
C16 C15 H15A 109.4
C14 C15 H15A 109.4
C16 C15 H15B 109.4
C14 C15 H15B 109.4
H15A C15 H15B 108.0
C15 C16 C17 110.97(17)
C15 C16 H16A 109.4
C17 C16 H16A 109.4
C15 C16 H16B 109.4
C17 C16 H16B 109.4
H16A C16 H16B 108.0
C16 C17 C18 112.01(16)
C16 C17 H17A 109.2
C18 C17 H17A 109.2
C16 C17 H17B 109.2
C18 C17 H17B 109.2
H17A C17 H17B 107.9
C13 C18 C17 111.68(15)
C13 C18 H18A 109.3
C17 C18 H18A 109.3
C13 C18 H18B 109.3
C17 C18 H18B 109.3
H18A C18 H18B 107.9
N1 C19 N3 114.40(14)
N1 C19 C1 122.03(14)
N3 C19 C1 123.57(14)
N3 C20 N2 110.11(13)
N3 C20 C7 123.94(14)
N2 C20 C7 125.95(14)

loop_
_geom_bond_atom_site_label_1
_geom_bond_atom_site_label_2
_geom_bond_distance
N1 C19 1.3235(19)
N1 N2 1.3637(17)
N2 C20 1.3457(18)
N2 C13 1.4718(18)
N3 C20 1.3277(19)
N3 C19 1.3605(19)
C1 C2 1.381(2)
C1 C6 1.386(2)
C1 C19 1.468(2)
C2 C3 1.381(2)
C2 H2A 0.9300
C3 C4 1.374(3)
C3 H3A 0.9300
C4 C5 1.373(3)
C4 H4A 0.9300
C5 C6 1.376(2)
C5 H5A 0.9300
C6 H6A 0.9300
C7 C8 1.381(2)
C7 C12 1.385(2)
C7 C20 1.475(2)
C8 C9 1.379(2)
C8 H8A 0.9300
C9 C10 1.367(2)
C9 H9A 0.9300
C10 C11 1.372(3)
C10 H10A 0.9300
C11 C12 1.380(2)
C11 H11A 0.9300
C12 H12A 0.9300
C13 C14 1.512(2)
C13 C18 1.515(2)
C13 H13A 0.9800
C14 C15 1.515(2)
C14 H14A 0.9700
C14 H14B 0.9700
C15 C16 1.504(3)
C15 H15A 0.9700
C15 H15B 0.9700
C16 C17 1.507(3)
C16 H16A 0.9700
C16 H16B 0.9700
C17 C18 1.518(2)
C17 H17A 0.9700
C17 H17B 0.9700
C18 H18A 0.9700
C18 H18B 0.9700

loop_
_geom_torsion_atom_site_label_1
_geom_torsion_atom_site_label_2
_geom_torsion_atom_site_label_3
_geom_torsion_atom_site_label_4
_geom_torsion
C19 N1 N2 C20 -0.69(17)
C19 N1 N2 C13 -179.93(13)
C6 C1 C2 C3 -1.2(2)
C19 C1 C2 C3 178.66(15)
C1 C2 C3 C4 0.1(3)
C2 C3 C4 C5 0.9(3)
C3 C4 C5 C6 -0.8(3)
C4 C5 C6 C1 -0.3(3)
C2 C1 C6 C5 1.3(3)
C19 C1 C6 C5 -178.52(17)
C12 C7 C8 C9 0.6(2)
C20 C7 C8 C9 178.30(15)
C7 C8 C9 C10 0.1(3)
C8 C9 C10 C11 -0.1(3)
C9 C10 C11 C12 -0.7(3)
C10 C11 C12 C7 1.4(3)
C8 C7 C12 C11 -1.4(2)
C20 C7 C12 C11 -179.15(15)
C20 N2 C13 C14 -108.27(19)
N1 N2 C13 C14 70.76(18)
C20 N2 C13 C18 127.73(18)
N1 N2 C13 C18 -53.23(19)
N2 C13 C14 C15 -176.19(14)
C18 C13 C14 C15 -53.0(2)
C13 C14 C15 C16 55.4(2)
C14 C15 C16 C17 -56.6(2)
C15 C16 C17 C18 55.8(2)
N2 C13 C18 C17 174.16(15)
C14 C13 C18 C17 51.7(2)
C16 C17 C18 C13 -53.2(2)
N2 N1 C19 N3 -0.01(18)
N2 N1 C19 C1 -179.71(14)
C20 N3 C19 N1 0.69(19)
C20 N3 C19 C1 -179.61(15)
C2 C1 C19 N1 -170.66(16)
C6 C1 C19 N1 9.2(2)
C2 C1 C19 N3 9.7(2)
C6 C1 C19 N3 -170.51(16)
C19 N3 C20 N2 -1.11(17)
C19 N3 C20 C7 179.32(15)
N1 N2 C20 N3 1.18(18)
C13 N2 C20 N3 -179.71(15)
N1 N2 C20 C7 -179.26(14)
C13 N2 C20 C7 -0.2(3)
C8 C7 C20 N3 -131.90(18)
C12 C7 C20 N3 45.8(2)
C8 C7 C20 N2 48.6(2)
C12 C7 C20 N2 -133.71(17)
